data_1530184
loop_
_publ_author_name
'Knop, O.'
'Cameron, T.S.'
'Deraniyagala, S.P.'
'Adhikesavalu, D.'
'Falk, M.'

_publ_section_title
;
 ... Part XIII. Crystal structure of (N H4)2 (Al F5 (H2 O)) and N H3 D+
 probe-ion spectra in (N H4)2 (Al F5 (H2 O)), N H4 Al F4 and (N H4)3 Zn
 Cl5 with remarks on structural filiation of AMF4 fluorides
;
_journal_name_full 'Canadian Journal of Chemistry'
_journal_page_first 516
_journal_page_last 525
_journal_volume 63
_journal_year 1985
_chemical_formula_sum 'Al F5 H10 N2 O'
_chemical_name_systematic '(N H4)2 Al F5 (H2 O)'
_space_group_IT_number 60
_symmetry_space_group_name_Hall '-P 2n 2ab'
_symmetry_space_group_name_H-M 'P b c n'
_cell_angle_alpha 90
_cell_angle_beta 90
_cell_angle_gamma 90
_cell_formula_units_Z 4
_cell_length_a 10.192
_cell_length_b 8.037
_cell_length_c 7.844
_cell_volume 642.526
_citation_journal_id_ASTM CJCHAG
_cod_data_source_file Knop_CJCHAG_1985_1080.cif
_cod_data_source_block H10Al1F5N2O1
_cod_original_cell_volume 642.5264
_cod_original_formula_sum 'H10 Al1 F5 N2 O1'
_cod_database_code 1530184

loop_
_symmetry_equiv_pos_as_xyz
x,y,z
-x+1/2,-y+1/2,z+1/2
x+1/2,-y+1/2,-z
-x,y,-z+1/2
-x,-y,-z
x-1/2,y-1/2,-z-1/2
-x-1/2,y-1/2,z
x,-y,z-1/2

loop_
_atom_site_label
_atom_site_type_symbol
_atom_site_fract_x
_atom_site_fract_y
_atom_site_fract_z
_atom_site_occupancy
_atom_site_U_iso_or_equiv
F2 F-1 0.04 0.1966 0.0288 1 0.0
H1 H+1 0.005 -0.1179 0.349 1 0.0
H2 H+1 0.2554 -0.0681 -0.0439 1 0.0
O1 O-2 0 -0.0412 0.25 1 0.0
Al1 Al+3 0 0.1996 0.25 1 0.0
H4 H+1 0.3285 0.1183 -0.0567 1 0.0
H5 H+1 0.3805 -0.02 0.0916 1 0.0
F3 F-1 0.1713 0.1975 0.3012 1 0.0
N1 N-3 0.2997 0.023 0.0265 1 0.0
H3 H+1 0.2339 0.0741 0.1136 1 0.0
F1 F-1 0 0.4226 0.25 1 0.0
